data_7051834
loop_
_publ_author_name
'Turner, David R.'
'Pek, Sze Nee'
'Batten, Stuart R.'

_publ_section_title
;
 Amide-water hydrogen-bond motifs in alkali-metal/crown ether complexes
 of carbamoyldicyanomethanide, C(CONH2)(CN)2&#x2212;
;
_journal_issue 4
_journal_name_full 'New Journal of Chemistry'
_journal_page_first 719
_journal_paper_doi 10.1039/b716191c
_journal_volume 32
_journal_year 2008
_chemical_formula_moiety C16H32K1O8.C4H2N3O1.H2O1
_chemical_formula_sum 'C20 H36 K N3 O10'
_chemical_formula_weight 517.62
_chemical_name_common '[K(12c4)2]cdm.H2O'
_chemical_name_systematic
;
bis(12-crown-4)potassium carbamoyldicyanomethanide hydrate
;
_space_group_IT_number 14
_symmetry_cell_setting monoclinic
_symmetry_space_group_name_Hall '-P 2ybc'
_symmetry_space_group_name_H-M 'P 1 21/c 1'
_atom_sites_solution_hydrogens geom
_atom_sites_solution_primary direct
_atom_sites_solution_secondary difmap
_audit_creation_method SHELXL-97
_cell_angle_alpha 90.00
_cell_angle_beta 96.335(12)
_cell_angle_gamma 90.00
_cell_formula_units_Z 4
_cell_length_a 9.138(3)
_cell_length_b 11.009(3)
_cell_length_c 25.629(7)
_cell_measurement_reflns_used 37454
_cell_measurement_temperature 123(1)
_cell_measurement_theta_max 27.50
_cell_measurement_theta_min 2.02
_cell_volume 2562.5(13)
_computing_cell_refinement 'Bruker SMART (Bruker)'
_computing_data_collection 'Bruker SMART (Bruker)'
_computing_data_reduction 'Bruker SAINT (Bruker)'
_computing_molecular_graphics 'X-Seed (Barbour, 1999)'
_computing_publication_material 'CIFTAB (Sheldrick, 1997)'
_computing_structure_refinement 'SHELXL-97 (Sheldrick, 1997)'
_computing_structure_solution 'SHELXS-97 (Sheldrick, 1990)'
_diffrn_ambient_temperature 123(1)
_diffrn_measured_fraction_theta_full 0.989
_diffrn_measured_fraction_theta_max 0.989
_diffrn_measurement_device_type 'Bruker X8 Apex II CCD'
_diffrn_measurement_method 'phi scans'
_diffrn_radiation_monochromator graphite
_diffrn_radiation_source 'fine-focus sealed tube'
_diffrn_radiation_type MoK\a
_diffrn_radiation_wavelength 0.71073
_diffrn_reflns_av_R_equivalents 0.0654
_diffrn_reflns_av_sigmaI/netI 0.0424
_diffrn_reflns_limit_h_max 11
_diffrn_reflns_limit_h_min -11
_diffrn_reflns_limit_k_max 14
_diffrn_reflns_limit_k_min -14
_diffrn_reflns_limit_l_max 33
_diffrn_reflns_limit_l_min -33
_diffrn_reflns_number 37454
_diffrn_reflns_theta_full 27.50
_diffrn_reflns_theta_max 27.50
_diffrn_reflns_theta_min 2.02
_diffrn_standards_number 0
_exptl_absorpt_coefficient_mu 0.263
_exptl_absorpt_correction_T_max 0.9691
_exptl_absorpt_correction_T_min 0.9395
_exptl_absorpt_correction_type multi-scan
_exptl_absorpt_process_details SADABS
_exptl_crystal_colour colourless
_exptl_crystal_density_diffrn 1.342
_exptl_crystal_density_method 'not measured'
_exptl_crystal_description block
_exptl_crystal_F_000 1104
_exptl_crystal_size_max 0.24
_exptl_crystal_size_mid 0.16
_exptl_crystal_size_min 0.12
_refine_diff_density_max 1.390
_refine_diff_density_min -0.638
_refine_diff_density_rms 0.138
_refine_ls_extinction_method none
_refine_ls_goodness_of_fit_ref 1.103
_refine_ls_hydrogen_treatment mixed
_refine_ls_matrix_type full
_refine_ls_number_parameters 323
_refine_ls_number_reflns 5827
_refine_ls_number_restraints 0
_refine_ls_restrained_S_all 1.103
_refine_ls_R_factor_all 0.1276
_refine_ls_R_factor_gt 0.1261
_refine_ls_shift/su_max 0.001
_refine_ls_shift/su_mean 0.000
_refine_ls_structure_factor_coef Fsqd
_refine_ls_weighting_details 'calc w=1/[\s^2^(Fo^2^)+(0.2000P)^2^+0.0000P] where P=(Fo^2^+2Fc^2^)/3'
_refine_ls_weighting_scheme calc
_refine_ls_wR_factor_gt 0.3244
_refine_ls_wR_factor_ref 0.3257
_reflns_number_gt 5638
_reflns_number_total 5827
_reflns_threshold_expression >2sigma(I)
_cod_data_source_file b716191c.txt
_cod_data_source_block K12c4
_cod_depositor_comments
;
The following automatic conversions were performed:
'_exptl_absorpt_correction_type' value 'Multi-scan' changed to
'multi-scan' according to
'/home/saulius/struct/CIF-dictionaries/cif_core.dic' dictionary named
'cif_core.dic' version 2.4.1 from 2010-06-29.

Automatic conversion script
Id: cif_fix_enum 1527 2010-12-29 10:47:43Z saulius 
;
_cod_original_cell_volume 2562.4(12)
_cod_original_sg_symbol_H-M P21/c
_cod_original_formula_sum 'C20 H36 K1 N3 O10'
_cod_database_code 7051834

loop_
_symmetry_equiv_pos_as_xyz
'x, y, z'
'-x, y+1/2, -z+1/2'
'-x, -y, -z'
'x, -y-1/2, z-1/2'

loop_
_atom_site_label
_atom_site_type_symbol
_atom_site_fract_x
_atom_site_fract_y
_atom_site_fract_z
_atom_site_U_iso_or_equiv
_atom_site_adp_type
_atom_site_occupancy
_atom_site_symmetry_multiplicity
_atom_site_calc_flag
_atom_site_refinement_flags
_atom_site_disorder_assembly
_atom_site_disorder_group
K1 K 0.27108(11) 0.76865(9) 0.05035(4) 0.0304(3) Uani 1 1 d . . .
O1 O 0.2542(4) 0.5290(3) 0.28560(16) 0.0383(8) Uani 1 1 d . . .
N1 N 0.0428(4) 0.6341(4) 0.27711(18) 0.0308(8) Uani 1 1 d . . .
C1 C 0.2694(5) 0.7382(3) 0.29960(17) 0.0248(8) Uani 1 1 d . . .
H1N H -0.001(6) 0.576(5) 0.259(2) 0.021(12) Uiso 1 1 d . . .
H1O H 0.206(6) 0.379(5) 0.246(2) 0.021(12) Uiso 1 1 d . . .
O2 O 0.4127(4) 0.6027(3) 0.11960(14) 0.0327(7) Uani 1 1 d . . .
N2 N 0.5490(5) 0.7330(4) 0.3140(2) 0.0403(10) Uani 1 1 d . . .
C2 C 0.4237(5) 0.7337(3) 0.30728(17) 0.0250(8) Uani 1 1 d . . .
H2N H 0.006(6) 0.694(5) 0.276(2) 0.022(12) Uiso 1 1 d . . .
H2O H 0.261(9) 0.289(7) 0.222(3) 0.052(19) Uiso 1 1 d . . .
O3 O 0.1044(4) 0.6499(3) 0.11480(12) 0.0280(7) Uani 1 1 d . . .
N3 N 0.1497(5) 0.9477(4) 0.2996(2) 0.0397(10) Uani 1 1 d . . .
C3 C 0.2032(5) 0.8535(4) 0.29978(17) 0.0260(8) Uani 1 1 d . . .
O4 O 0.1534(3) 0.9011(3) 0.12804(13) 0.0292(7) Uani 1 1 d . . .
C4 C 0.1887(5) 0.6276(4) 0.28722(17) 0.0256(8) Uani 1 1 d . . .
O5 O 0.4575(4) 0.8540(3) 0.13191(13) 0.0309(7) Uani 1 1 d . . .
C5 C 0.3074(6) 0.5176(4) 0.1340(2) 0.0407(12) Uani 1 1 d . . .
H5A H 0.3558 0.4619 0.1609 0.049 Uiso 1 1 calc R . .
H5B H 0.2713 0.4685 0.1029 0.049 Uiso 1 1 calc R . .
O6 O 0.4502(4) 0.6997(3) -0.02294(15) 0.0380(8) Uani 1 1 d . . .
C6 C 0.1780(5) 0.5776(4) 0.1553(2) 0.0347(10) Uani 1 1 d . . .
H6A H 0.1102 0.5152 0.1667 0.042 Uiso 1 1 calc R . .
H6B H 0.2124 0.6290 0.1859 0.042 Uiso 1 1 calc R . .
O7 O 0.1757(4) 0.5828(3) -0.01930(15) 0.0381(8) Uani 1 1 d . . .
C7 C -0.0015(5) 0.7287(4) 0.13322(18) 0.0285(9) Uani 1 1 d . . .
H7A H -0.0596 0.6830 0.1570 0.034 Uiso 1 1 calc R . .
H7B H -0.0699 0.7568 0.1030 0.034 Uiso 1 1 calc R . .
O8 O 0.0412(4) 0.8142(4) -0.02493(17) 0.0446(9) Uani 1 1 d . . .
C8 C 0.0666(5) 0.8371(4) 0.16181(18) 0.0309(9) Uani 1 1 d . . .
H8A H -0.0114 0.8910 0.1726 0.037 Uiso 1 1 calc R . .
H8B H 0.1291 0.8106 0.1938 0.037 Uiso 1 1 calc R . .
O9 O 0.3149(4) 0.9315(3) -0.02802(15) 0.0410(9) Uani 1 1 d . . .
C9 C 0.2637(5) 0.9771(4) 0.1553(2) 0.0340(10) Uani 1 1 d . . .
H9A H 0.2222 1.0170 0.1851 0.041 Uiso 1 1 calc R . .
H9B H 0.2910 1.0415 0.1313 0.041 Uiso 1 1 calc R . .
O10 O 0.1849(4) 0.3119(4) 0.2342(2) 0.0525(12) Uani 1 1 d . . .
C10 C 0.3991(5) 0.9082(4) 0.17587(19) 0.0324(10) Uani 1 1 d . . .
H10A H 0.4725 0.9638 0.1945 0.039 Uiso 1 1 calc R . .
H10B H 0.3743 0.8447 0.2008 0.039 Uiso 1 1 calc R . .
C11 C 0.5700(6) 0.7675(5) 0.1462(2) 0.0422(12) Uani 1 1 d . . .
H11A H 0.6379 0.8004 0.1757 0.051 Uiso 1 1 calc R . .
H11B H 0.6274 0.7544 0.1161 0.051 Uiso 1 1 calc R . .
C12 C 0.5104(6) 0.6480(5) 0.1624(2) 0.0414(12) Uani 1 1 d . . .
H12A H 0.5920 0.5899 0.1713 0.050 Uiso 1 1 calc R . .
H12B H 0.4572 0.6589 0.1937 0.050 Uiso 1 1 calc R . .
C13 C 0.3910(6) 0.6217(5) -0.0636(2) 0.0428(12) Uani 1 1 d . . .
H13A H 0.4713 0.5811 -0.0799 0.051 Uiso 1 1 calc R . .
H13B H 0.3306 0.6686 -0.0911 0.051 Uiso 1 1 calc R . .
C14 C 0.2981(7) 0.5295(5) -0.0401(3) 0.0488(14) Uani 1 1 d . . .
H14A H 0.2623 0.4694 -0.0673 0.059 Uiso 1 1 calc R . .
H14B H 0.3591 0.4858 -0.0118 0.059 Uiso 1 1 calc R . .
C15 C 0.0560(7) 0.6070(5) -0.0574(3) 0.0522(15) Uani 1 1 d . . .
H15A H -0.0034 0.5325 -0.0647 0.063 Uiso 1 1 calc R . .
H15B H 0.0925 0.6338 -0.0905 0.063 Uiso 1 1 calc R . .
C16 C -0.0359(6) 0.7040(6) -0.0372(3) 0.0566(17) Uani 1 1 d . . .
H16A H -0.1204 0.7209 -0.0638 0.068 Uiso 1 1 calc R . .
H16B H -0.0756 0.6739 -0.0052 0.068 Uiso 1 1 calc R . .
C17 C 0.0716(8) 0.8827(6) -0.0694(3) 0.0605(18) Uani 1 1 d . . .
H17A H -0.0202 0.9191 -0.0868 0.073 Uiso 1 1 calc R . .
H17B H 0.1146 0.8298 -0.0949 0.073 Uiso 1 1 calc R . .
C18 C 0.1784(8) 0.9803(5) -0.0503(3) 0.0588(17) Uani 1 1 d . . .
H18A H 0.1955 1.0341 -0.0800 0.071 Uiso 1 1 calc R . .
H18B H 0.1356 1.0301 -0.0236 0.071 Uiso 1 1 calc R . .
C19 C 0.4106(8) 0.8972(5) -0.0657(2) 0.0500(15) Uani 1 1 d . . .
H19A H 0.4631 0.9696 -0.0771 0.060 Uiso 1 1 calc R . .
H19B H 0.3529 0.8615 -0.0969 0.060 Uiso 1 1 calc R . .
C20 C 0.5174(6) 0.8078(5) -0.0418(2) 0.0453(13) Uani 1 1 d . . .
H20A H 0.5837 0.7839 -0.0681 0.054 Uiso 1 1 calc R . .
H20B H 0.5784 0.8467 -0.0121 0.054 Uiso 1 1 calc R . .

loop_
_atom_site_aniso_label
_atom_site_aniso_U_11
_atom_site_aniso_U_22
_atom_site_aniso_U_33
_atom_site_aniso_U_23
_atom_site_aniso_U_13
_atom_site_aniso_U_12
K1 0.0388(6) 0.0315(5) 0.0216(5) 0.0004(3) 0.0062(4) -0.0029(4)
O1 0.0349(18) 0.0191(14) 0.059(2) 0.0010(14) -0.0032(15) 0.0049(13)
N1 0.0287(19) 0.0180(17) 0.046(2) 0.0016(16) 0.0043(16) 0.0017(15)
C1 0.028(2) 0.0154(17) 0.031(2) 0.0020(15) 0.0027(16) 0.0020(15)
O2 0.0336(17) 0.0252(15) 0.0402(18) -0.0015(13) 0.0072(14) 0.0053(13)
N2 0.033(2) 0.0258(19) 0.062(3) 0.0047(19) 0.005(2) 0.0003(16)
C2 0.027(2) 0.0161(17) 0.032(2) -0.0009(15) 0.0058(16) 0.0005(14)
O3 0.0345(16) 0.0208(14) 0.0297(15) -0.0035(11) 0.0083(12) 0.0005(12)
N3 0.038(2) 0.0224(18) 0.058(3) -0.0053(18) 0.0012(19) 0.0033(16)
C3 0.0257(19) 0.0212(19) 0.031(2) -0.0020(16) 0.0028(16) -0.0025(15)
O4 0.0316(16) 0.0235(14) 0.0324(16) 0.0037(12) 0.0035(12) -0.0025(12)
C4 0.029(2) 0.0218(18) 0.0266(19) 0.0029(15) 0.0055(16) -0.0022(16)
O5 0.0326(16) 0.0258(15) 0.0348(16) -0.0025(13) 0.0061(13) -0.0054(12)
C5 0.046(3) 0.020(2) 0.058(3) 0.007(2) 0.019(2) 0.0068(19)
O6 0.0365(18) 0.0354(18) 0.0428(19) -0.0002(15) 0.0074(15) 0.0077(14)
C6 0.037(2) 0.028(2) 0.040(2) 0.0119(19) 0.014(2) 0.0079(19)
O7 0.045(2) 0.0258(16) 0.044(2) -0.0041(14) 0.0067(16) -0.0016(14)
C7 0.028(2) 0.026(2) 0.032(2) -0.0004(17) 0.0042(17) -0.0010(16)
O8 0.039(2) 0.038(2) 0.055(2) -0.0022(17) 0.0009(17) 0.0070(16)
C8 0.036(2) 0.026(2) 0.033(2) -0.0030(17) 0.0118(18) -0.0005(17)
O9 0.057(2) 0.0242(16) 0.044(2) 0.0000(14) 0.0157(17) -0.0040(15)
C9 0.040(2) 0.0169(18) 0.046(3) -0.0064(18) 0.009(2) -0.0060(17)
O10 0.033(2) 0.0283(19) 0.099(4) -0.015(2) 0.019(2) -0.0094(15)
C10 0.035(2) 0.030(2) 0.033(2) -0.0099(18) 0.0051(18) -0.0097(18)
C11 0.030(2) 0.040(3) 0.056(3) -0.012(2) 0.005(2) 0.000(2)
C12 0.046(3) 0.035(3) 0.042(3) 0.000(2) -0.002(2) 0.016(2)
C13 0.048(3) 0.037(3) 0.046(3) -0.005(2) 0.018(2) 0.007(2)
C14 0.067(4) 0.025(2) 0.056(3) -0.005(2) 0.012(3) 0.011(2)
C15 0.055(3) 0.039(3) 0.059(4) -0.013(3) -0.008(3) -0.004(3)
C16 0.030(3) 0.059(4) 0.078(4) -0.018(3) -0.006(3) -0.008(3)
C17 0.060(4) 0.056(4) 0.062(4) 0.013(3) -0.012(3) 0.025(3)
C18 0.076(4) 0.027(3) 0.075(4) 0.012(3) 0.015(3) 0.023(3)
C19 0.079(4) 0.032(3) 0.045(3) 0.001(2) 0.029(3) -0.013(3)
C20 0.039(3) 0.045(3) 0.054(3) 0.001(3) 0.017(2) -0.007(2)

loop_
_atom_type_symbol
_atom_type_description
_atom_type_scat_dispersion_real
_atom_type_scat_dispersion_imag
_atom_type_scat_source
C C 0.0033 0.0016 'International Tables Vol C Tables 4.2.6.8 and 6.1.1.4'
H H 0.0000 0.0000 'International Tables Vol C Tables 4.2.6.8 and 6.1.1.4'
N N 0.0061 0.0033 'International Tables Vol C Tables 4.2.6.8 and 6.1.1.4'
O O 0.0106 0.0060 'International Tables Vol C Tables 4.2.6.8 and 6.1.1.4'
K K 0.2009 0.2494 'International Tables Vol C Tables 4.2.6.8 and 6.1.1.4'

loop_
_geom_angle_atom_site_label_1
_geom_angle_atom_site_label_2
_geom_angle_atom_site_label_3
_geom_angle
_geom_angle_site_symmetry_1
_geom_angle_site_symmetry_3
_geom_angle_publ_flag
O3 K1 O5 92.57(10) . . ?
O3 K1 O6 134.93(11) . . ?
O5 K1 O6 104.65(11) . . ?
O3 K1 O8 94.53(12) . . ?
O5 K1 O8 147.90(11) . . ?
O6 K1 O8 92.16(12) . . ?
O3 K1 O9 153.79(12) . . ?
O5 K1 O9 101.94(11) . . ?
O6 K1 O9 62.16(11) . . ?
O8 K1 O9 61.89(13) . . ?
O3 K1 O2 62.87(10) . . ?
O5 K1 O2 61.65(10) . . ?
O6 K1 O2 89.11(11) . . ?
O8 K1 O2 147.28(12) . . ?
O9 K1 O2 143.34(12) . . ?
O3 K1 O4 61.79(9) . . ?
O5 K1 O4 61.72(10) . . ?
O6 K1 O4 161.31(11) . . ?
O8 K1 O4 94.67(11) . . ?
O9 K1 O4 106.26(10) . . ?
O2 K1 O4 94.43(10) . . ?
O3 K1 O7 83.05(10) . . ?
O5 K1 O7 150.61(11) . . ?
O6 K1 O7 61.64(11) . . ?
O8 K1 O7 61.47(11) . . ?
O9 K1 O7 94.08(11) . . ?
O2 K1 O7 90.97(11) . . ?
O4 K1 O7 136.46(11) . . ?
C4 N1 H1N 118(3) . . ?
C4 N1 H2N 120(4) . . ?
H1N N1 H2N 117(5) . . ?
C2 C1 C3 117.2(4) . . ?
C2 C1 C4 118.9(4) . . ?
C3 C1 C4 123.6(4) . . ?
C5 O2 C12 114.6(4) . . ?
C5 O2 K1 108.6(3) . . ?
C12 O2 K1 118.1(3) . . ?
N2 C2 C1 178.2(5) . . ?
C6 O3 C7 112.7(3) . . ?
C6 O3 K1 117.7(3) . . ?
C7 O3 K1 111.0(2) . . ?
N3 C3 C1 179.5(5) . . ?
C8 O4 C9 113.7(4) . . ?
C8 O4 K1 117.5(2) . . ?
C9 O4 K1 110.5(3) . . ?
O1 C4 N1 121.1(4) . . ?
O1 C4 C1 120.6(4) . . ?
N1 C4 C1 118.3(4) . . ?
C11 O5 C10 113.5(4) . . ?
C11 O5 K1 110.0(3) . . ?
C10 O5 K1 119.6(3) . . ?
O2 C5 C6 112.7(4) . . ?
O2 C5 H5A 109.0 . . ?
C6 C5 H5A 109.0 . . ?
O2 C5 H5B 109.0 . . ?
C6 C5 H5B 109.0 . . ?
H5A C5 H5B 107.8 . . ?
C13 O6 C20 113.3(4) . . ?
C13 O6 K1 117.8(3) . . ?
C20 O6 K1 108.0(3) . . ?
O3 C6 C5 108.0(4) . . ?
O3 C6 H6A 110.1 . . ?
C5 C6 H6A 110.1 . . ?
O3 C6 H6B 110.1 . . ?
C5 C6 H6B 110.1 . . ?
H6A C6 H6B 108.4 . . ?
C15 O7 C14 113.6(5) . . ?
C15 O7 K1 117.9(3) . . ?
C14 O7 K1 109.9(3) . . ?
O3 C7 C8 112.8(4) . . ?
O3 C7 H7A 109.0 . . ?
C8 C7 H7A 109.0 . . ?
O3 C7 H7B 109.0 . . ?
C8 C7 H7B 109.0 . . ?
H7A C7 H7B 107.8 . . ?
C17 O8 C16 114.4(5) . . ?
C17 O8 K1 117.4(4) . . ?
C16 O8 K1 108.8(4) . . ?
O4 C8 C7 109.0(4) . . ?
O4 C8 H8A 109.9 . . ?
C7 C8 H8A 109.9 . . ?
O4 C8 H8B 109.9 . . ?
C7 C8 H8B 109.9 . . ?
H8A C8 H8B 108.3 . . ?
C18 O9 C19 114.0(5) . . ?
C18 O9 K1 110.3(3) . . ?
C19 O9 K1 118.2(3) . . ?
O4 C9 C10 112.7(4) . . ?
O4 C9 H9A 109.1 . . ?
C10 C9 H9A 109.1 . . ?
O4 C9 H9B 109.1 . . ?
C10 C9 H9B 109.1 . . ?
H9A C9 H9B 107.8 . . ?
H1O O10 H2O 104(6) . . ?
O5 C10 C9 107.5(4) . . ?
O5 C10 H10A 110.2 . . ?
C9 C10 H10A 110.2 . . ?
O5 C10 H10B 110.2 . . ?
C9 C10 H10B 110.2 . . ?
H10A C10 H10B 108.5 . . ?
O5 C11 C12 112.6(4) . . ?
O5 C11 H11A 109.1 . . ?
C12 C11 H11A 109.1 . . ?
O5 C11 H11B 109.1 . . ?
C12 C11 H11B 109.1 . . ?
H11A C11 H11B 107.8 . . ?
O2 C12 C11 108.1(4) . . ?
O2 C12 H12A 110.1 . . ?
C11 C12 H12A 110.1 . . ?
O2 C12 H12B 110.1 . . ?
C11 C12 H12B 110.1 . . ?
H12A C12 H12B 108.4 . . ?
O6 C13 C14 107.7(4) . . ?
O6 C13 H13A 110.2 . . ?
C14 C13 H13A 110.2 . . ?
O6 C13 H13B 110.2 . . ?
C14 C13 H13B 110.2 . . ?
H13A C13 H13B 108.5 . . ?
O7 C14 C13 112.2(4) . . ?
O7 C14 H14A 109.2 . . ?
C13 C14 H14A 109.2 . . ?
O7 C14 H14B 109.2 . . ?
C13 C14 H14B 109.2 . . ?
H14A C14 H14B 107.9 . . ?
O7 C15 C16 108.5(5) . . ?
O7 C15 H15A 110.0 . . ?
C16 C15 H15A 110.0 . . ?
O7 C15 H15B 110.0 . . ?
C16 C15 H15B 110.0 . . ?
H15A C15 H15B 108.4 . . ?
O8 C16 C15 113.9(5) . . ?
O8 C16 H16A 108.8 . . ?
C15 C16 H16A 108.8 . . ?
O8 C16 H16B 108.8 . . ?
C15 C16 H16B 108.8 . . ?
H16A C16 H16B 107.7 . . ?
O8 C17 C18 107.3(6) . . ?
O8 C17 H17A 110.3 . . ?
C18 C17 H17A 110.3 . . ?
O8 C17 H17B 110.3 . . ?
C18 C17 H17B 110.3 . . ?
H17A C17 H17B 108.5 . . ?
O9 C18 C17 111.8(4) . . ?
O9 C18 H18A 109.3 . . ?
C17 C18 H18A 109.3 . . ?
O9 C18 H18B 109.3 . . ?
C17 C18 H18B 109.3 . . ?
H18A C18 H18B 107.9 . . ?
O9 C19 C20 108.9(5) . . ?
O9 C19 H19A 109.9 . . ?
C20 C19 H19A 109.9 . . ?
O9 C19 H19B 109.9 . . ?
C20 C19 H19B 109.9 . . ?
H19A C19 H19B 108.3 . . ?
O6 C20 C19 113.8(4) . . ?
O6 C20 H20A 108.8 . . ?
C19 C20 H20A 108.8 . . ?
O6 C20 H20B 108.8 . . ?
C19 C20 H20B 108.8 . . ?
H20A C20 H20B 107.7 . . ?

loop_
_geom_bond_atom_site_label_1
_geom_bond_atom_site_label_2
_geom_bond_distance
_geom_bond_site_symmetry_2
_geom_bond_publ_flag
K1 O3 2.704(3) . ?
K1 O5 2.715(3) . ?
K1 O6 2.731(4) . ?
K1 O8 2.737(4) . ?
K1 O9 2.754(4) . ?
K1 O2 2.767(4) . ?
K1 O4 2.778(3) . ?
K1 O7 2.791(4) . ?
O1 C4 1.242(5) . ?
N1 C4 1.332(6) . ?
N1 H1N 0.86(6) . ?
N1 H2N 0.74(6) . ?
C1 C2 1.403(6) . ?
C1 C3 1.406(5) . ?
C1 C4 1.441(6) . ?
O2 C5 1.420(6) . ?
O2 C12 1.425(6) . ?
N2 C2 1.139(6) . ?
O3 C6 1.417(6) . ?
O3 C7 1.419(5) . ?
N3 C3 1.146(6) . ?
O4 C8 1.423(5) . ?
O4 C9 1.432(6) . ?
O5 C11 1.419(6) . ?
O5 C10 1.430(5) . ?
C5 C6 1.508(7) . ?
C5 H5A 0.9900 . ?
C5 H5B 0.9900 . ?
O6 C13 1.412(7) . ?
O6 C20 1.447(7) . ?
C6 H6A 0.9900 . ?
C6 H6B 0.9900 . ?
O7 C15 1.410(7) . ?
O7 C14 1.418(7) . ?
C7 C8 1.499(6) . ?
C7 H7A 0.9900 . ?
C7 H7B 0.9900 . ?
O8 C17 1.419(8) . ?
O8 C16 1.420(7) . ?
C8 H8A 0.9900 . ?
C8 H8B 0.9900 . ?
O9 C18 1.419(8) . ?
O9 C19 1.423(7) . ?
C9 C10 1.496(7) . ?
C9 H9A 0.9900 . ?
C9 H9B 0.9900 . ?
O10 H1O 0.81(6) . ?
O10 H2O 0.83(8) . ?
C10 H10A 0.9900 . ?
C10 H10B 0.9900 . ?
C11 C12 1.499(8) . ?
C11 H11A 0.9900 . ?
C11 H11B 0.9900 . ?
C12 H12A 0.9900 . ?
C12 H12B 0.9900 . ?
C13 C14 1.492(8) . ?
C13 H13A 0.9900 . ?
C13 H13B 0.9900 . ?
C14 H14A 0.9900 . ?
C14 H14B 0.9900 . ?
C15 C16 1.488(9) . ?
C15 H15A 0.9900 . ?
C15 H15B 0.9900 . ?
C16 H16A 0.9900 . ?
C16 H16B 0.9900 . ?
C17 C18 1.498(11) . ?
C17 H17A 0.9900 . ?
C17 H17B 0.9900 . ?
C18 H18A 0.9900 . ?
C18 H18B 0.9900 . ?
C19 C20 1.471(9) . ?
C19 H19A 0.9900 . ?
C19 H19B 0.9900 . ?
C20 H20A 0.9900 . ?
C20 H20B 0.9900 . ?

loop_
_geom_hbond_atom_site_label_D
_geom_hbond_atom_site_label_H
_geom_hbond_atom_site_label_A
_geom_hbond_distance_DH
_geom_hbond_distance_HA
_geom_hbond_distance_DA
_geom_hbond_angle_DHA
_geom_hbond_site_symmetry_A
N1 H2N O10 0.74(6) 2.17(6) 2.847(6) 154(5) 2
O10 H1O O1 0.81(6) 1.97(6) 2.768(5) 170(5) .
N1 H1N N3 0.86(6) 2.38(6) 3.227(6) 169(5) 2_545
O10 H2O N2 0.83(8) 2.14(8) 2.977(6) 178(7) 2_645
